data_2209658
loop_
_publ_author_name
'Chopra, Deepak'
'Mohan, T.P.'
'Vishalakshi, B'

_publ_section_title 6-(4-Chlorophenyl)-4-(4-fluoro-3-phenoxyphenyl)-2-oxo-1,2,3,4-tetrahydropyridine-3-carbonitrile
_journal_coeditor_code SJ2081
_journal_issue 7
_journal_name_full 'Acta Crystallographica Section E'
_journal_page_first o2660
_journal_page_last o2662
_journal_paper_doi 10.1107/S160053680601974X
_journal_volume 62
_journal_year 2006
_chemical_formula_iupac 'C24 H16 Cl F N2 O2'
_chemical_formula_moiety 'C24 H16 Cl F N2 O2'
_chemical_formula_sum 'C24 H16 Cl F N2 O2'
_chemical_formula_weight 418.84
_chemical_name_systematic
;
6-(4-Chlorophenyl)-4-(4-fluoro-3-phenoxyphenyl)-2-oxo-
1,2,3,4-tetrahydropyridine-3-carbonitrile
;
_space_group_IT_number 14
_symmetry_cell_setting monoclinic
_symmetry_space_group_name_Hall '-P 2yn'
_symmetry_space_group_name_H-M 'P 1 21/n 1'
_atom_sites_solution_hydrogens geom
_atom_sites_solution_primary direct
_atom_sites_solution_secondary difmap
_cell_angle_alpha 90
_cell_angle_beta 109.088(9)
_cell_angle_gamma 90
_cell_formula_units_Z 4
_cell_length_a 11.316(6)
_cell_length_b 11.899(7)
_cell_length_c 15.109(8)
_cell_measurement_reflns_used 556
_cell_measurement_temperature 290(2)
_cell_measurement_theta_max 25.3
_cell_measurement_theta_min 1.3
_cell_volume 1922.6(18)
_computing_cell_refinement 'SAINT (Bruker, 2000)'
_computing_data_collection 'SMART (Bruker, 2000)'
_computing_data_reduction SAINT
_computing_molecular_graphics
;ORTEP-3 for Windows (Farrugia, 1999) and
CAMERON (Watkin <i>et al.</i>,  1993)
;
_computing_publication_material 'PLATON (Spek, 2003)'
_computing_structure_refinement 'SHELXL97 (Sheldrick, 1997)'
_computing_structure_solution 'SIR92 (Altomare <i>et al.</i>,  1993)'
_diffrn_ambient_temperature 290(2)
_diffrn_measured_fraction_theta_full 0.998
_diffrn_measured_fraction_theta_max 0.983
_diffrn_measurement_device_type 'Bruker SMART APEX CCD area-detector'
_diffrn_measurement_method '\f and \w'
_diffrn_radiation_monochromator graphite
_diffrn_radiation_source 'fine-focus sealed tube'
_diffrn_radiation_type MoK\a
_diffrn_radiation_wavelength 0.71073
_diffrn_reflns_av_R_equivalents 0.0219
_diffrn_reflns_av_sigmaI/netI 0.0232
_diffrn_reflns_limit_h_max 14
_diffrn_reflns_limit_h_min -13
_diffrn_reflns_limit_k_max 14
_diffrn_reflns_limit_k_min -13
_diffrn_reflns_limit_l_max 18
_diffrn_reflns_limit_l_min -18
_diffrn_reflns_number 14458
_diffrn_reflns_reduction_process
;
 ?
;
_diffrn_reflns_theta_full 25.00
_diffrn_reflns_theta_max 26.37
_diffrn_reflns_theta_min 1.97
_diffrn_standards_number 0
_exptl_absorpt_coefficient_mu 0.233
_exptl_absorpt_correction_T_max 0.9771
_exptl_absorpt_correction_T_min 0.9282
_exptl_absorpt_correction_type multi-scan
_exptl_absorpt_process_details '(SADABS; Sheldrick, 1996)'
_exptl_crystal_colour colorless
_exptl_crystal_density_diffrn 1.447
_exptl_crystal_density_method 'Not Measured'
_exptl_crystal_description block
_exptl_crystal_F_000 864
_exptl_crystal_size_max 0.14
_exptl_crystal_size_mid 0.12
_exptl_crystal_size_min 0.10
_refine_diff_density_max 0.179
_refine_diff_density_min -0.202
_refine_ls_extinction_method none
_refine_ls_goodness_of_fit_ref 1.222
_refine_ls_hydrogen_treatment mixed
_refine_ls_matrix_type full
_refine_ls_number_parameters 335
_refine_ls_number_reflns 3387
_refine_ls_number_restraints 0
_refine_ls_restrained_S_all 1.222
_refine_ls_R_factor_all 0.0632
_refine_ls_R_factor_gt 0.0526
_refine_ls_shift/su_max 0.001
_refine_ls_shift/su_mean 0.000
_refine_ls_structure_factor_coef Fsqd
_refine_ls_weighting_details 'calc w=1/[\s^2^(Fo^2^)+(0.0267P)^2^+1.6131P] where P=(Fo^2^+2Fc^2^)/3'
_refine_ls_weighting_scheme calc
_refine_ls_wR_factor_gt 0.1162
_refine_ls_wR_factor_ref 0.1199
_reflns_number_gt 3145
_reflns_number_total 3863
_reflns_threshold_expression I>2\s(I)
_cod_data_source_file sj2081.cif
_cod_data_source_block I
_cod_depositor_comments
;
The following automatic conversions were performed:
'_symmetry_cell_setting' value 'Monoclinic' changed to 'monoclinic'
according to '/home/saulius/struct/CIF-dictionaries/cif_core.dic'
dictionary named 'cif_core.dic' version 2.4.1 from 2010-06-29.

Automatic conversion script
Id: cif_fix_enum 1527 2010-12-29 10:47:43Z saulius 

The following automatic conversions were performed:

'_symmetry_cell_setting' value 'Monoclinic' changed to 'monoclinic'
according to /home/saulius/struct/CIF-dictionaries/cif_core.dic
dictionary named 'cif_core.dic' version 2.4.1 from 2010-06-29.

Automatic conversion script
Id: cif_fix_values 1715 2011-07-08 13:25:40Z adriana 
;
_cod_original_sg_symbol_H-M 'P 21/n'
_cod_database_code 2209658
_cod_database_fobs_code 2209658

loop_
_symmetry_equiv_pos_as_xyz
x,y,z
1/2-x,1/2+y,1/2-z
-x,-y,-z
1/2+x,1/2-y,1/2+z

loop_
_atom_site_type_symbol
_atom_site_label
_atom_site_fract_x
_atom_site_fract_y
_atom_site_fract_z
_atom_site_U_iso_or_equiv
_atom_site_adp_type
_atom_site_calc_flag
_atom_site_refinement_flags
_atom_site_occupancy
Cl Cl1 0.45484(7) 0.86106(8) 1.19146(5) 0.0601(2) Uani d . 1
N N1 0.8347(2) 0.9414(2) 0.92843(16) 0.0436(6) Uani d . 1
N N2 0.8933(3) 0.9997(3) 0.6327(2) 0.0801(10) Uani d . 1
F F1 0.38753(18) 0.82274(19) 0.37886(12) 0.0759(6) Uani d . 1
O O1 0.6105(2) 0.7184(2) 0.42669(17) 0.0726(7) Uani d . 1
O O2 0.98481(18) 1.02444(19) 0.88101(14) 0.0545(5) Uani d . 1
C C1 0.8446(3) 0.8299(4) 0.2842(3) 0.0760(11) Uani d . 1
C C2 0.7815(3) 0.7305(4) 0.2622(2) 0.0726(11) Uani d . 1
C C3 0.7031(3) 0.6940(3) 0.3105(2) 0.0616(9) Uani d . 1
C C4 0.6908(3) 0.7603(3) 0.3821(2) 0.0516(8) Uani d . 1
C C5 0.7536(3) 0.8600(3) 0.4049(2) 0.0589(8) Uani d . 1
C C6 0.8309(3) 0.8948(4) 0.3554(3) 0.0734(10) Uani d . 1
C C7 0.5799(3) 0.7827(2) 0.4924(2) 0.0480(7) Uani d . 1
C C8 0.6594(3) 0.7942(3) 0.5828(2) 0.0517(8) Uani d . 1
C C9 0.6224(3) 0.8523(3) 0.64886(19) 0.0481(7) Uani d . 1
C C10 0.5028(3) 0.8966(3) 0.6230(2) 0.0500(7) Uani d . 1
C C11 0.4229(3) 0.8856(3) 0.5324(2) 0.0533(8) Uani d . 1
C C12 0.4640(3) 0.8308(3) 0.46852(18) 0.0480(7) Uani d . 1
C C13 0.7094(3) 0.8706(4) 0.7465(2) 0.0689(10) Uani d . 1
C C14 0.6613(3) 0.8484(3) 0.8227(2) 0.0522(8) Uani d . 1
C C15 0.7222(2) 0.8843(2) 0.90978(18) 0.0430(7) Uani d . 1
C C16 0.8839(2) 0.9756(2) 0.86168(19) 0.0433(7) Uani d . 1
C C17 0.8029(3) 0.9515(3) 0.7644(2) 0.0534(8) Uani d . 1
C C18 0.8560(3) 0.9797(3) 0.6925(2) 0.0533(8) Uani d . 1
C C19 0.6683(2) 0.8730(2) 0.98644(18) 0.0413(6) Uani d . 1
C C20 0.5987(3) 0.7788(3) 0.99183(19) 0.0470(7) Uani d . 1
C C21 0.5335(3) 0.7738(3) 1.05550(19) 0.0475(7) Uani d . 1
C C22 0.5390(2) 0.8646(3) 1.11297(18) 0.0427(7) Uani d . 1
C C23 0.6091(3) 0.9574(3) 1.11073(19) 0.0475(7) Uani d . 1
C C24 0.6749(3) 0.9609(3) 1.04763(19) 0.0468(7) Uani d . 1
H H1N 0.885(3) 0.952(3) 0.984(2) 0.055(9) Uiso d . 1
H H11 0.3424 0.9150 0.5150 0.064 Uiso calc R 1
H H1 0.8965 0.8536 0.2511 0.091 Uiso calc R 1
H H2 0.7912 0.6865 0.2142 0.087 Uiso calc R 1
H H3 0.6598 0.6264 0.2950 0.074 Uiso calc R 1
H H5 0.7446 0.9040 0.4531 0.071 Uiso calc R 1
H H6 0.8737 0.9625 0.3706 0.088 Uiso calc R 1
H H8 0.7388 0.7625 0.5998 0.062 Uiso calc R 1
H H10 0.4761 0.9340 0.6671 0.060 Uiso calc R 1
H H13 0.7614 0.8034 0.7523 0.083 Uiso calc R 1
H H14 0.587(3) 0.810(2) 0.8101(19) 0.046(8) Uiso d . 1
H H17 0.7486 1.0175 0.7567 0.064 Uiso calc R 1
H H20 0.5955 0.7181 0.9523 0.056 Uiso calc R 1
H H21 0.4872 0.7104 1.0591 0.057 Uiso calc R 1
H H23 0.6127 1.0175 1.1509 0.057 Uiso calc R 1
H H24 0.7240 1.0233 1.0465 0.056 Uiso calc R 1

loop_
_atom_site_aniso_label
_atom_site_aniso_U_11
_atom_site_aniso_U_22
_atom_site_aniso_U_33
_atom_site_aniso_U_12
_atom_site_aniso_U_13
_atom_site_aniso_U_23
Cl1 0.0564(5) 0.0788(6) 0.0505(4) -0.0002(4) 0.0250(4) -0.0025(4)
O1 0.1018(19) 0.0606(15) 0.0740(16) -0.0176(13) 0.0542(15) -0.0237(12)
O2 0.0449(11) 0.0683(14) 0.0479(12) -0.0155(10) 0.0117(9) -0.0050(10)
N1 0.0368(12) 0.0573(16) 0.0317(12) -0.0052(11) 0.0043(10) -0.0021(11)
N2 0.074(2) 0.114(3) 0.0578(18) -0.0288(19) 0.0294(16) -0.0027(18)
F1 0.0785(13) 0.1021(16) 0.0350(9) -0.0208(12) 0.0019(9) -0.0053(10)
C1 0.061(2) 0.106(3) 0.067(2) 0.023(2) 0.0298(19) 0.027(2)
C2 0.071(2) 0.105(3) 0.0443(18) 0.041(2) 0.0219(18) 0.010(2)
C3 0.069(2) 0.072(2) 0.0432(17) 0.0272(18) 0.0169(16) 0.0040(16)
C4 0.0574(18) 0.056(2) 0.0424(16) 0.0112(15) 0.0181(14) 0.0038(14)
C5 0.0591(19) 0.066(2) 0.0529(18) 0.0094(17) 0.0200(15) 0.0037(16)
C6 0.063(2) 0.089(3) 0.070(2) 0.011(2) 0.0251(19) 0.020(2)
C7 0.0618(19) 0.0436(17) 0.0446(16) -0.0098(14) 0.0254(15) -0.0085(13)
C8 0.0443(16) 0.062(2) 0.0493(17) 0.0044(14) 0.0162(14) 0.0049(15)
C9 0.0438(16) 0.064(2) 0.0352(14) -0.0123(14) 0.0118(12) 0.0012(14)
C10 0.0554(18) 0.0556(19) 0.0431(16) -0.0075(15) 0.0216(14) -0.0085(14)
C11 0.0458(16) 0.064(2) 0.0485(17) 0.0019(15) 0.0129(14) 0.0004(15)
C12 0.0545(17) 0.0530(19) 0.0324(14) -0.0154(14) 0.0087(13) -0.0027(13)
C13 0.063(2) 0.102(3) 0.0371(16) -0.029(2) 0.0092(15) 0.0029(17)
C14 0.0441(16) 0.073(2) 0.0376(16) -0.0163(16) 0.0105(13) -0.0024(15)
C15 0.0391(14) 0.0508(18) 0.0370(14) 0.0007(13) 0.0098(12) 0.0025(13)
C16 0.0387(15) 0.0496(18) 0.0394(15) -0.0013(13) 0.0094(12) -0.0004(13)
C17 0.0549(18) 0.064(2) 0.0432(16) -0.0150(15) 0.0186(14) -0.0033(15)
C18 0.0467(17) 0.067(2) 0.0456(17) -0.0100(15) 0.0142(14) -0.0035(15)
C19 0.0393(14) 0.0485(17) 0.0336(14) 0.0002(12) 0.0083(11) 0.0015(12)
C20 0.0541(17) 0.0493(18) 0.0363(15) -0.0059(14) 0.0129(13) -0.0062(13)
C21 0.0485(16) 0.0513(18) 0.0417(15) -0.0090(14) 0.0133(13) 0.0002(14)
C22 0.0397(14) 0.0530(18) 0.0329(14) 0.0023(13) 0.0083(11) 0.0024(13)
C23 0.0497(16) 0.0510(19) 0.0392(15) 0.0000(14) 0.0110(13) -0.0081(13)
C24 0.0474(16) 0.0484(18) 0.0426(16) -0.0060(13) 0.0119(13) -0.0002(13)

loop_
_atom_type_symbol
_atom_type_description
_atom_type_scat_dispersion_real
_atom_type_scat_dispersion_imag
_atom_type_scat_source
O O 0.0106 0.0060 'International Tables Vol C Tables 4.2.6.8 and 6.1.1.4'
N N 0.0061 0.0033 'International Tables Vol C Tables 4.2.6.8 and 6.1.1.4'
F F 0.0171 0.0103 'International Tables Vol C Tables 4.2.6.8 and 6.1.1.4'
Cl Cl 0.1484 0.1585 'International Tables Vol C Tables 4.2.6.8 and 6.1.1.4'
H H 0.0000 0.0000 'International Tables Vol C Tables 4.2.6.8 and 6.1.1.4'
C C 0.0033 0.0016 'International Tables Vol C Tables 4.2.6.8 and 6.1.1.4'

loop_
_geom_angle_atom_site_label_1
_geom_angle_atom_site_label_2
_geom_angle_atom_site_label_3
_geom_angle
_geom_angle_publ_flag
C16 N1 C15 124.4(2) yes
C16 N1 H1N 113(2) ?
C15 N1 H1N 123(2) ?
C24 C19 C20 118.7(3) ?
C24 C19 C15 120.6(3) ?
C20 C19 C15 120.4(3) ?
C14 C15 N1 119.9(3) yes
C14 C15 C19 121.9(3) yes
N1 C15 C19 118.0(2) ?
N2 C18 C17 176.8(3) ?
C23 C22 C21 121.8(3) ?
C23 C22 Cl1 119.1(2) ?
C21 C22 Cl1 119.2(2) ?
O2 C16 N1 122.5(2) ?
O2 C16 C17 123.5(3) ?
N1 C16 C17 113.9(2) yes
C19 C20 C21 120.9(3) ?
C19 C20 H20 119.5 ?
C21 C20 H20 119.5 ?
C15 C14 C13 121.0(3) ?
C15 C14 H14 120.2(17) ?
C13 C14 H14 118.8(17) ?
C19 C24 C23 120.8(3) ?
C19 C24 H24 119.6 ?
C23 C24 H24 119.6 ?
C22 C23 C24 119.1(3) ?
C22 C23 H23 120.4 ?
C24 C23 H23 120.4 ?
C12 C11 C10 118.8(3) ?
C12 C11 H11 120.6 ?
C10 C11 H11 120.6 ?
C7 O1 C4 120.4(2) ?
C12 C7 C8 118.7(3) ?
C12 C7 O1 119.0(3) ?
C8 C7 O1 122.1(3) ?
C22 C21 C20 118.6(3) ?
C22 C21 H21 120.7 ?
C20 C21 H21 120.7 ?
C10 C9 C8 118.9(3) ?
C10 C9 C13 119.3(3) ?
C8 C9 C13 121.8(3) ?
F1 C12 C11 119.2(3) ?
F1 C12 C7 118.7(3) ?
C11 C12 C7 122.2(3) ?
C7 C8 C9 120.8(3) ?
C7 C8 H8 119.6 ?
C9 C8 H8 119.6 ?
C11 C10 C9 120.5(3) ?
C11 C10 H10 119.7 ?
C9 C10 H10 119.7 ?
C13 C17 C18 119.5(3) ?
C13 C17 C16 120.8(3) yes
C18 C17 C16 115.2(3) yes
C13 C17 H17 97.1 ?
C18 C17 H17 97.1 ?
C16 C17 H17 97.1 ?
C4 C5 C6 119.4(3) ?
C4 C5 H5 120.3 ?
C6 C5 H5 120.3 ?
C17 C13 C14 115.6(3) ?
C17 C13 C9 120.4(3) ?
C14 C13 C9 117.4(3) ?
C17 C13 H13 98.7 ?
C14 C13 H13 98.7 ?
C9 C13 H13 98.7 ?
C5 C4 C3 121.0(3) ?
C5 C4 O1 124.0(3) ?
C3 C4 O1 115.0(3) ?
C4 C3 C2 118.4(4) ?
C4 C3 H3 120.8 ?
C2 C3 H3 120.8 ?
C2 C1 C6 119.5(4) ?
C2 C1 H1 120.2 ?
C6 C1 H1 120.2 ?
C1 C6 C5 120.5(4) ?
C1 C6 H6 119.8 ?
C5 C6 H6 119.8 ?
C1 C2 C3 121.1(4) ?
C1 C2 H2 119.4 ?
C3 C2 H2 119.4 ?

loop_
_geom_bond_atom_site_label_1
_geom_bond_atom_site_label_2
_geom_bond_distance
_geom_bond_publ_flag
O2 C16 1.229(3) yes
N1 C16 1.363(4) yes
N1 C15 1.389(3) ?
N1 H1N 0.85(3) ?
C19 C24 1.382(4) ?
C19 C20 1.388(4) ?
C19 C15 1.481(4) ?
C15 C14 1.340(4) ?
C18 N2 1.142(4) yes
C18 C17 1.442(4) yes
F1 C12 1.351(3) ?
C22 C23 1.366(4) ?
C22 C21 1.375(4) ?
C22 Cl1 1.748(3) ?
C16 C17 1.483(4) ?
C20 C21 1.392(4) ?
C20 H20 0.9300 ?
C14 C13 1.449(4) ?
C14 H14 0.92(3) ?
C24 C23 1.389(4) ?
C24 H24 0.9300 ?
C23 H23 0.9300 ?
C11 C12 1.366(4) ?
C11 C10 1.378(4) ?
C11 H11 0.9300 ?
O1 C7 1.385(3) ?
O1 C4 1.389(4) ?
C7 C12 1.367(4) ?
C7 C8 1.374(4) ?
C21 H21 0.9300 ?
C9 C10 1.385(4) ?
C9 C8 1.387(4) ?
C9 C13 1.497(4) ?
C8 H8 0.9300 ?
C10 H10 0.9300 ?
C17 C13 1.390(4) ?
C17 H17 0.9800 ?
C5 C4 1.367(5) ?
C5 C6 1.386(5) ?
C5 H5 0.9300 ?
C13 H13 0.9800 ?
C4 C3 1.383(4) ?
C3 C2 1.390(5) ?
C3 H3 0.9300 ?
C1 C2 1.365(6) ?
C1 C6 1.374(5) ?
C1 H1 0.9300 ?
C6 H6 0.9300 ?
C2 H2 0.9300 ?

loop_
_geom_hbond_atom_site_label_D
_geom_hbond_atom_site_label_H
_geom_hbond_atom_site_label_A
_geom_hbond_site_symmetry_A
_geom_hbond_distance_DH
_geom_hbond_distance_HA
_geom_hbond_distance_DA
_geom_hbond_angle_DHA
_geom_hbond_publ_flag
C8 H8 Cl1 4_564 0.93 2.80 3.701(2) 163 yes
C13 H13 F1 4_565 0.98 2.48 3.274(5) 138 yes
N1 H1N O2 3_777 0.86(3) 2.11(3) 2.963(4) 177 yes

loop_
_geom_torsion_atom_site_label_1
_geom_torsion_atom_site_label_2
_geom_torsion_atom_site_label_3
_geom_torsion_atom_site_label_4
_geom_torsion
_geom_torsion_publ_flag
C16 N1 C15 C14 7.4(4) ?
C16 N1 C15 C19 -167.8(3) ?
C24 C19 C15 C14 -136.2(3) ?
C20 C19 C15 C14 36.8(4) yes
C24 C19 C15 N1 38.9(4) ?
C20 C19 C15 N1 -148.1(3) ?
C15 N1 C16 O2 -178.8(3) ?
C15 N1 C16 C17 3.0(4) ?
C24 C19 C20 C21 1.9(4) ?
C15 C19 C20 C21 -171.2(3) ?
N1 C15 C14 C13 -1.6(5) ?
C19 C15 C14 C13 173.4(3) ?
C20 C19 C24 C23 -2.6(4) ?
C15 C19 C24 C23 170.5(3) ?
C21 C22 C23 C24 1.1(4) ?
Cl1 C22 C23 C24 -179.2(2) ?
C19 C24 C23 C22 1.2(4) ?
C4 O1 C7 C12 105.3(3) ?
C4 O1 C7 C8 -78.8(4) ?
C23 C22 C21 C20 -1.8(4) ?
Cl1 C22 C21 C20 178.5(2) ?
C19 C20 C21 C22 0.3(4) ?
C10 C11 C12 F1 -178.0(3) ?
C10 C11 C12 C7 2.6(5) ?
C8 C7 C12 F1 177.8(3) ?
O1 C7 C12 F1 -6.2(4) ?
C8 C7 C12 C11 -2.8(5) ?
O1 C7 C12 C11 173.2(3) ?
C12 C7 C8 C9 0.7(5) ?
O1 C7 C8 C9 -175.2(3) ?
C10 C9 C8 C7 1.5(5) ?
C13 C9 C8 C7 -177.0(3) ?
C12 C11 C10 C9 -0.3(5) ?
C8 C9 C10 C11 -1.7(5) ?
C13 C9 C10 C11 176.9(3) ?
O2 C16 C17 C13 161.9(3) ?
N1 C16 C17 C13 -19.9(5) ?
O2 C16 C17 C18 5.8(5) ?
N1 C16 C17 C18 -176.0(3) ?
C18 C17 C13 C14 -179.7(3) ?
C16 C17 C13 C14 25.3(5) ?
C18 C17 C13 C9 -29.1(5) ?
C16 C17 C13 C9 175.9(3) ?
C15 C14 C13 C17 -14.4(5) ?
C15 C14 C13 C9 -165.9(3) ?
C10 C9 C13 C17 -102.0(4) ?
C8 C9 C13 C17 76.6(5) ?
C10 C9 C13 C14 48.1(5) yes
C8 C9 C13 C14 -133.4(4) ?
C6 C5 C4 C3 -0.1(5) ?
C6 C5 C4 O1 -179.5(3) ?
C7 O1 C4 C5 6.5(5) ?
C7 O1 C4 C3 -172.9(3) ?
C5 C4 C3 C2 0.3(5) ?
O1 C4 C3 C2 179.8(3) ?
C2 C1 C6 C5 0.0(5) ?
C4 C5 C6 C1 -0.1(5) ?
C6 C1 C2 C3 0.3(5) ?
C4 C3 C2 C1 -0.5(5) ?

loop_
_cod_related_entry_id
_cod_related_entry_database
_cod_related_entry_code
1 ChemSpider 21127875
